data_7041788
loop_
_publ_author_name
'Phanopoulos, Andreas'
'Leung, Alice H. M.'
'Yow, Shuhui'
'Palomas, David'
'White, Andrew J. P.'
'Hellgardt, Klaus'
'Horton, Andrew'
'Crimmin, Mark R.'

_publ_section_title
;
 Binuclear \b-diketiminate complexes of copper(i).
;
_journal_issue 7
_journal_name_full 'Dalton transactions (Cambridge, England : 2003)'
_journal_page_first 2081
_journal_page_last 2090
_journal_paper_doi 10.1039/c6dt04246e
_journal_volume 46
_journal_year 2017
_chemical_formula_moiety 'C82 H86 Cu2 N4 O P2, 1.5(C4 H10 O)'
_chemical_formula_sum 'C88 H101 Cu2 N4 O2.5 P2'
_chemical_formula_weight 1443.74
_space_group_crystal_system triclinic
_space_group_IT_number 2
_space_group_name_Hall '-P 1'
_space_group_name_H-M_alt 'P -1'
_symmetry_space_group_name_Hall '-P 1'
_symmetry_space_group_name_H-M 'P -1'
_atom_sites_solution_hydrogens geom
_audit_creation_method SHELXL-2014/7
_audit_update_record
;
2016-10-25 deposited with the CCDC.
2017-01-20 downloaded from the CCDC.
;
_cell_angle_alpha 90.544(2)
_cell_angle_beta 104.629(2)
_cell_angle_gamma 105.500(2)
_cell_formula_units_Z 2
_cell_length_a 12.6567(3)
_cell_length_b 13.8730(4)
_cell_length_c 24.4443(6)
_cell_measurement_reflns_used 8173
_cell_measurement_temperature 173(2)
_cell_measurement_theta_max 27.7830
_cell_measurement_theta_min 2.6020
_cell_volume 3988.24(19)
_computing_cell_refinement 'CrysAlisPro, Agilent Technologies'
_computing_data_collection 'CrysAlisPro, Agilent Technologies'
_computing_data_reduction 'CrysAlisPro, Agilent Technologies'
_computing_molecular_graphics 'Bruker SHELXTL'
_computing_publication_material 'CIFTAB-2013 (Sheldrick, 2013)'
_computing_structure_refinement 'SHELXL-2014/7 (Sheldrick, 2014)'
_computing_structure_solution 'SHELXS-2013 (Sheldrick, 2013)'
_diffrn_ambient_temperature 173(2)
_diffrn_detector_area_resol_mean 16.0382
_diffrn_measured_fraction_theta_full 0.986
_diffrn_measured_fraction_theta_max 0.804
_diffrn_measurement_device_type 'Agilent Xcalibur 3 E'
_diffrn_measurement_method 'omega scans'
_diffrn_radiation_type MoK\a
_diffrn_radiation_wavelength 0.71073
_diffrn_reflns_av_R_equivalents 0.0294
_diffrn_reflns_av_unetI/netI 0.0560
_diffrn_reflns_Laue_measured_fraction_full 0.986
_diffrn_reflns_Laue_measured_fraction_max 0.804
_diffrn_reflns_limit_h_max 15
_diffrn_reflns_limit_h_min -14
_diffrn_reflns_limit_k_max 17
_diffrn_reflns_limit_k_min -16
_diffrn_reflns_limit_l_max 32
_diffrn_reflns_limit_l_min -27
_diffrn_reflns_number 28182
_diffrn_reflns_point_group_measured_fraction_full 0.986
_diffrn_reflns_point_group_measured_fraction_max 0.804
_diffrn_reflns_theta_full 25.242
_diffrn_reflns_theta_max 28.307
_diffrn_reflns_theta_min 2.592
_diffrn_source 'Enhance (Mo) X-ray Source'
_exptl_absorpt_coefficient_mu 0.623
_exptl_absorpt_correction_T_max 0.952
_exptl_absorpt_correction_T_min 0.865
_exptl_absorpt_correction_type analytical
_exptl_absorpt_process_details
; 
CrysAlisPro, Agilent Technologies, 
Version 1.171.37.33a (release 28-03-2014 CrysAlis171 .NET) 
(compiled Mar 28 2014,12:25:20) 
Analytical numeric absorption correction using a multifaceted crystal 
model based on expressions derived by R.C. Clark & J.S. Reid. 
(Clark, R. C. & Reid, J. S. (1995). Acta Cryst. A51, 887-897) 
Empirical absorption correction using spherical harmonics, 
 implemented in SCALE3 ABSPACK scaling algorithm. 
;
_exptl_crystal_colour 'Pale yellow'
_exptl_crystal_density_diffrn 1.202
_exptl_crystal_description blocks
_exptl_crystal_F_000 1530
_exptl_crystal_size_max 0.31
_exptl_crystal_size_mid 0.12
_exptl_crystal_size_min 0.08
_refine_diff_density_max 0.509
_refine_diff_density_min -0.404
_refine_diff_density_rms 0.060
_refine_ls_extinction_method none
_refine_ls_goodness_of_fit_ref 1.015
_refine_ls_hydrogen_treatment constr
_refine_ls_matrix_type full
_refine_ls_number_parameters 961
_refine_ls_number_reflns 15979
_refine_ls_number_restraints 122
_refine_ls_restrained_S_all 1.028
_refine_ls_R_factor_all 0.0731
_refine_ls_R_factor_gt 0.0473
_refine_ls_shift/su_max 0.003
_refine_ls_shift/su_mean 0.000
_refine_ls_structure_factor_coef Fsqd
_refine_ls_weighting_details 'w=1/[\s^2^(Fo^2^)+(0.0538P)^2^+1.9603P] where P=(Fo^2^+2Fc^2^)/3'
_refine_ls_weighting_scheme calc
_refine_ls_wR_factor_gt 0.1081
_refine_ls_wR_factor_ref 0.1213
_reflns_Friedel_coverage 0.000
_reflns_number_gt 11875
_reflns_number_total 15979
_reflns_threshold_expression 'I > 2\s(I)'
_cod_data_source_file c6dt04246e2.cif
_cod_data_source_block 3-Cu2_L1_2
_cod_depositor_comments 'Adding full bibliography for 7041779--7041788.cif.'
_cod_original_cell_volume 3988.23(18)
_cod_original_formula_sum 'C88 H101 Cu2 N4 O2.50 P2'
_cod_database_code 7041788
_shelx_shelxl_version_number 2014/7
_shelx_space_group_comment
; 
The symmetry employed for this shelxl refinement is uniquely defined 
by the following loop, which should always be used as a source of 
symmetry information in preference to the above space-group names. 
They are only intended as comments. 
;

loop_
_space_group_symop_operation_xyz
'x, y, z'
'-x, -y, -z'

loop_
_atom_site_label
_atom_site_type_symbol
_atom_site_fract_x
_atom_site_fract_y
_atom_site_fract_z
_atom_site_U_iso_or_equiv
_atom_site_adp_type
_atom_site_occupancy
_atom_site_site_symmetry_order
_atom_site_calc_flag
_atom_site_refinement_flags_posn
_atom_site_refinement_flags_adp
_atom_site_refinement_flags_occupancy
_atom_site_disorder_assembly
_atom_site_disorder_group
Cu1 Cu 0.45160(3) 0.60993(2) 0.13483(2) 0.02725(9) Uani 1 1 d . . . . .
Cu2 Cu 0.71647(3) 0.32463(2) 0.39103(2) 0.02674(9) Uani 1 1 d . . . . .
P1 P 0.27754(6) 0.57201(5) 0.08438(3) 0.02769(16) Uani 1 1 d . . . . .
P2 P 0.63923(6) 0.19680(5) 0.43239(3) 0.02728(15) Uani 1 1 d . . . . .
N1 N 0.57638(18) 0.73245(17) 0.15613(9) 0.0318(5) Uani 1 1 d . . . . .
C1 C 0.6827(2) 0.7316(2) 0.18061(12) 0.0361(7) Uani 1 1 d . . . . .
C2 C 0.7154(2) 0.6442(2) 0.19262(12) 0.0367(7) Uani 1 1 d . . . . .
H2A H 0.7951 0.6537 0.2060 0.044 Uiso 1 1 calc R U . . .
C3 C 0.6493(2) 0.5448(2) 0.18802(11) 0.0315(6) Uani 1 1 d . . . . .
N3 N 0.53678(18) 0.51670(16) 0.16745(9) 0.0288(5) Uani 1 1 d . . . . .
C4 C 0.7742(2) 0.8311(2) 0.19683(15) 0.0517(9) Uani 1 1 d . . . . .
H4A H 0.7780 0.8675 0.1629 0.078 Uiso 1 1 calc R U . . .
H4B H 0.8479 0.8187 0.2136 0.078 Uiso 1 1 calc R U . . .
H4C H 0.7560 0.8713 0.2244 0.078 Uiso 1 1 calc R U . . .
C5 C 0.7104(2) 0.4663(2) 0.20645(13) 0.0440(8) Uani 1 1 d . . . . .
H5A H 0.7925 0.4982 0.2188 0.066 Uiso 1 1 calc R U . . .
H5B H 0.6936 0.4163 0.1746 0.066 Uiso 1 1 calc R U . . .
H5C H 0.6849 0.4333 0.2379 0.066 Uiso 1 1 calc R U . . .
C6 C 0.4766(2) 0.4156(2) 0.17080(11) 0.0300(6) Uani 1 1 d . . . . .
C7 C 0.4579(2) 0.3809(2) 0.22244(12) 0.0324(6) Uani 1 1 d . . . . .
C8 C 0.3988(3) 0.2833(2) 0.22503(14) 0.0455(8) Uani 1 1 d . . . . .
H8A H 0.3891 0.2603 0.2604 0.055 Uiso 1 1 calc R U . . .
C9 C 0.3533(3) 0.2186(2) 0.17662(15) 0.0557(9) Uani 1 1 d . . . . .
H9A H 0.3121 0.1511 0.1786 0.067 Uiso 1 1 calc R U . . .
C10 C 0.3678(3) 0.2517(3) 0.12553(15) 0.0565(9) Uani 1 1 d . . . . .
H10A H 0.3354 0.2076 0.0920 0.068 Uiso 1 1 calc R U . . .
C11 C 0.4294(3) 0.3492(2) 0.12299(13) 0.0422(7) Uani 1 1 d . . . . .
H11A H 0.4396 0.3712 0.0875 0.051 Uiso 1 1 calc R U . . .
O12 O 0.50753(16) 0.45020(15) 0.26949(8) 0.0400(5) Uani 1 1 d . . . . .
C13 C 0.4688(2) 0.4342(2) 0.31798(11) 0.0321(6) Uani 1 1 d . . . . .
C14 C 0.5497(2) 0.43910(19) 0.36922(11) 0.0272(6) Uani 1 1 d . . . . .
C15 C 0.5125(2) 0.4291(2) 0.41858(11) 0.0328(6) Uani 1 1 d . . . . .
H15A H 0.5662 0.4335 0.4542 0.039 Uiso 1 1 calc R U . . .
C16 C 0.3990(3) 0.4129(2) 0.41642(13) 0.0408(7) Uani 1 1 d . . . . .
H16A H 0.3751 0.4053 0.4504 0.049 Uiso 1 1 calc R U . . .
C17 C 0.3201(3) 0.4077(2) 0.36503(14) 0.0438(8) Uani 1 1 d . . . . .
H17A H 0.2418 0.3955 0.3635 0.053 Uiso 1 1 calc R U . . .
C18 C 0.3555(2) 0.4203(2) 0.31594(13) 0.0416(7) Uani 1 1 d . . . . .
H18A H 0.3020 0.4193 0.2807 0.050 Uiso 1 1 calc R U . . .
N19 N 0.66415(17) 0.44428(16) 0.37170(9) 0.0264(5) Uani 1 1 d . . . . .
C19 C 0.7301(2) 0.5272(2) 0.35792(11) 0.0295(6) Uani 1 1 d . . . . .
C20 C 0.8389(2) 0.5343(2) 0.35165(11) 0.0312(6) Uani 1 1 d . . . . .
H20A H 0.8805 0.5992 0.3454 0.037 Uiso 1 1 calc R U . . .
C21 C 0.8953(2) 0.4600(2) 0.35316(11) 0.0291(6) Uani 1 1 d . . . . .
N21 N 0.85692(17) 0.36746(16) 0.36680(9) 0.0276(5) Uani 1 1 d . . . . .
C22 C 0.6900(3) 0.6202(2) 0.34898(13) 0.0404(7) Uani 1 1 d . . . . .
H22A H 0.6383 0.6139 0.3110 0.061 Uiso 1 1 calc R U . . .
H22B H 0.7556 0.6790 0.3527 0.061 Uiso 1 1 calc R U . . .
H22C H 0.6500 0.6283 0.3775 0.061 Uiso 1 1 calc R U . . .
C23 C 1.0076(2) 0.4905(2) 0.33741(14) 0.0424(7) Uani 1 1 d . . . . .
H23A H 1.0205 0.5589 0.3254 0.064 Uiso 1 1 calc R U . . .
H23B H 1.0052 0.4443 0.3063 0.064 Uiso 1 1 calc R U . . .
H23C H 1.0695 0.4881 0.3704 0.064 Uiso 1 1 calc R U . . .
C24 C 0.5500(2) 0.8264(2) 0.15042(12) 0.0344(6) Uani 1 1 d . . . . .
C25 C 0.5149(3) 0.8647(2) 0.19358(13) 0.0464(8) Uani 1 1 d . . . . .
C26 C 0.4832(3) 0.9530(3) 0.18606(16) 0.0595(10) Uani 1 1 d . . . . .
H26A H 0.4576 0.9794 0.2147 0.071 Uiso 1 1 calc R U . . .
C27 C 0.4882(3) 1.0037(3) 0.13770(17) 0.0628(10) Uani 1 1 d . . . . .
H27A H 0.4665 1.0643 0.1334 0.075 Uiso 1 1 calc R U . . .
C28 C 0.5247(3) 0.9655(2) 0.09605(15) 0.0515(9) Uani 1 1 d . . . . .
H28A H 0.5285 1.0006 0.0631 0.062 Uiso 1 1 calc R U . . .
C29 C 0.5560(2) 0.8770(2) 0.10098(13) 0.0387(7) Uani 1 1 d . . . . .
C30 C 0.5098(3) 0.8107(3) 0.24716(13) 0.0609(10) Uani 1 1 d . . . . .
H30A H 0.5427 0.7535 0.2442 0.073 Uiso 1 1 calc R U . . .
C31 C 0.5843(3) 0.8741(3) 0.30006(15) 0.0755(12) Uani 1 1 d . . . . .
H31A H 0.6625 0.8972 0.2967 0.113 Uiso 1 1 calc R U . . .
H31B H 0.5825 0.8342 0.3329 0.113 Uiso 1 1 calc R U . . .
H31C H 0.5565 0.9322 0.3051 0.113 Uiso 1 1 calc R U . . .
C32 C 0.3897(4) 0.7640(4) 0.24900(18) 0.0931(16) Uani 1 1 d . . . . .
H32A H 0.3506 0.8163 0.2483 0.140 Uiso 1 1 calc R U . . .
H32B H 0.3895 0.7297 0.2839 0.140 Uiso 1 1 calc R U . . .
H32C H 0.3504 0.7153 0.2160 0.140 Uiso 1 1 calc R U . . .
C33 C 0.5940(3) 0.8356(2) 0.05447(13) 0.0453(8) Uani 1 1 d . . . . .
H33A H 0.6276 0.7805 0.0696 0.054 Uiso 1 1 calc R U . . .
C34 C 0.4934(3) 0.7902(3) 0.00328(15) 0.0616(10) Uani 1 1 d . . . . .
H34A H 0.4376 0.7366 0.0150 0.092 Uiso 1 1 calc R U . . .
H34B H 0.5202 0.7625 -0.0260 0.092 Uiso 1 1 calc R U . . .
H34C H 0.4579 0.8424 -0.0120 0.092 Uiso 1 1 calc R U . . .
C35 C 0.6851(3) 0.9138(3) 0.03553(17) 0.0709(12) Uani 1 1 d . . . . .
H35A H 0.6521 0.9652 0.0168 0.106 Uiso 1 1 calc R U . . .
H35B H 0.7137 0.8812 0.0089 0.106 Uiso 1 1 calc R U . . .
H35C H 0.7478 0.9453 0.0687 0.106 Uiso 1 1 calc R U . . .
C36 C 0.9215(2) 0.2979(2) 0.36460(11) 0.0294(6) Uani 1 1 d . . . . .
C37 C 0.8958(2) 0.2346(2) 0.31522(12) 0.0361(7) Uani 1 1 d . . . . .
C38 C 0.9580(3) 0.1657(2) 0.31506(14) 0.0481(8) Uani 1 1 d . . . . .
H38A H 0.9406 0.1211 0.2823 0.058 Uiso 1 1 calc R U . . .
C39 C 1.0444(3) 0.1608(3) 0.36162(15) 0.0496(8) Uani 1 1 d . . . . .
H39A H 1.0867 0.1140 0.3605 0.060 Uiso 1 1 calc R U . . .
C40 C 1.0688(3) 0.2232(2) 0.40914(14) 0.0447(8) Uani 1 1 d . . . . .
H40A H 1.1290 0.2197 0.4407 0.054 Uiso 1 1 calc R U . . .
C41 C 1.0079(2) 0.2919(2) 0.41262(12) 0.0341(6) Uani 1 1 d . . . . .
C42 C 0.8017(3) 0.2412(2) 0.26317(12) 0.0443(8) Uani 1 1 d . . . . .
H42A H 0.8043 0.3136 0.2606 0.053 Uiso 1 1 calc R U . . .
C43 C 0.6838(3) 0.1853(3) 0.26897(15) 0.0595(10) Uani 1 1 d . . . . .
H43A H 0.6778 0.1136 0.2709 0.089 Uiso 1 1 calc R U . . .
H43B H 0.6257 0.1948 0.2361 0.089 Uiso 1 1 calc R U . . .
H43C H 0.6723 0.2118 0.3037 0.089 Uiso 1 1 calc R U . . .
C44 C 0.8149(4) 0.2029(3) 0.20709(14) 0.0682(11) Uani 1 1 d . . . . .
H44A H 0.8922 0.2340 0.2041 0.102 Uiso 1 1 calc R U . . .
H44B H 0.7600 0.2202 0.1754 0.102 Uiso 1 1 calc R U . . .
H44C H 0.8008 0.1298 0.2058 0.102 Uiso 1 1 calc R U . . .
C45 C 1.0335(3) 0.3575(3) 0.46703(13) 0.0461(8) Uani 1 1 d . . . . .
H45A H 0.9844 0.4042 0.4599 0.055 Uiso 1 1 calc R U . . .
C46 C 1.1561(4) 0.4203(3) 0.48727(16) 0.0804(14) Uani 1 1 d . . . . .
H46A H 1.2050 0.3764 0.5003 0.121 Uiso 1 1 calc R U . . .
H46B H 1.1641 0.4685 0.5186 0.121 Uiso 1 1 calc R U . . .
H46C H 1.1786 0.4565 0.4560 0.121 Uiso 1 1 calc R U . . .
C47 C 1.0044(4) 0.2941(3) 0.51458(16) 0.0830(15) Uani 1 1 d . . . . .
H47A H 0.9267 0.2501 0.5014 0.125 Uiso 1 1 calc R U . . .
H47B H 1.0103 0.3383 0.5474 0.125 Uiso 1 1 calc R U . . .
H47C H 1.0576 0.2533 0.5255 0.125 Uiso 1 1 calc R U . . .
C48 C 0.2289(2) 0.6687(2) 0.04344(11) 0.0298(6) Uani 1 1 d . . . . .
C49 C 0.2587(2) 0.7647(2) 0.06962(13) 0.0391(7) Uani 1 1 d . . . . .
H49A H 0.3018 0.7783 0.1081 0.047 Uiso 1 1 calc R U . . .
C50 C 0.2257(3) 0.8412(2) 0.03980(15) 0.0489(8) Uani 1 1 d . . . . .
H50A H 0.2453 0.9066 0.0582 0.059 Uiso 1 1 calc R U . . .
C51 C 0.1647(3) 0.8226(3) -0.01640(15) 0.0508(9) Uani 1 1 d . . . . .
H51A H 0.1427 0.8751 -0.0368 0.061 Uiso 1 1 calc R U . . .
C52 C 0.1359(3) 0.7280(2) -0.04281(14) 0.0477(8) Uani 1 1 d . . . . .
H52A H 0.0946 0.7153 -0.0816 0.057 Uiso 1 1 calc R U . . .
C53 C 0.1670(2) 0.6508(2) -0.01301(12) 0.0386(7) Uani 1 1 d . . . . .
H53A H 0.1457 0.5852 -0.0314 0.046 Uiso 1 1 calc R U . . .
C54 C 0.2471(2) 0.4705(2) 0.02953(11) 0.0294(6) Uani 1 1 d . . . . .
C55 C 0.3233(2) 0.4771(2) -0.00344(12) 0.0370(7) Uani 1 1 d . . . . .
H55A H 0.3901 0.5319 0.0042 0.044 Uiso 1 1 calc R U . . .
C56 C 0.3036(3) 0.4052(3) -0.04706(13) 0.0463(8) Uani 1 1 d . . . . .
H56A H 0.3562 0.4109 -0.0694 0.056 Uiso 1 1 calc R U . . .
C57 C 0.2071(3) 0.3249(2) -0.05812(14) 0.0493(8) Uani 1 1 d . . . . .
H57A H 0.1931 0.2753 -0.0881 0.059 Uiso 1 1 calc R U . . .
C58 C 0.1316(3) 0.3169(2) -0.02575(14) 0.0454(8) Uani 1 1 d . . . . .
H58A H 0.0657 0.2613 -0.0332 0.054 Uiso 1 1 calc R U . . .
C59 C 0.1505(2) 0.3894(2) 0.01785(12) 0.0368(7) Uani 1 1 d . . . . .
H59A H 0.0972 0.3834 0.0398 0.044 Uiso 1 1 calc R U . . .
C60 C 0.1681(2) 0.5263(2) 0.12210(11) 0.0345(6) Uani 1 1 d . . . . .
C61 C 0.0692(2) 0.5553(2) 0.11167(12) 0.0375(7) Uani 1 1 d . . . . .
H61A H 0.0565 0.6014 0.0839 0.045 Uiso 1 1 calc R U . . .
C62 C -0.0115(3) 0.5186(2) 0.14079(14) 0.0443(8) Uani 1 1 d . . . . .
H62A H -0.0778 0.5414 0.1340 0.053 Uiso 1 1 calc R U . . .
C63 C 0.0039(3) 0.4494(3) 0.17949(14) 0.0587(10) Uani 1 1 d . . . . .
H63A H -0.0515 0.4245 0.1997 0.070 Uiso 1 1 calc R U . . .
C64 C 0.1006(3) 0.4156(3) 0.18924(16) 0.0708(12) Uani 1 1 d . . . . .
H64A H 0.1106 0.3661 0.2151 0.085 Uiso 1 1 calc R U . . .
C65 C 0.1828(3) 0.4554(3) 0.16051(15) 0.0602(10) Uani 1 1 d . . . . .
H65A H 0.2496 0.4334 0.1674 0.072 Uiso 1 1 calc R U . . .
C66 C 0.5014(2) 0.1174(2) 0.39102(11) 0.0302(6) Uani 1 1 d . . . . .
C67 C 0.4239(2) 0.1638(2) 0.36040(13) 0.0431(8) Uani 1 1 d . . . . .
H67A H 0.4440 0.2350 0.3608 0.052 Uiso 1 1 calc R U . . .
C68 C 0.3172(3) 0.1075(3) 0.32916(14) 0.0526(9) Uani 1 1 d . . . . .
H68A H 0.2641 0.1401 0.3087 0.063 Uiso 1 1 calc R U . . .
C69 C 0.2878(3) 0.0044(3) 0.32765(13) 0.0502(9) Uani 1 1 d . . . . .
H69A H 0.2154 -0.0343 0.3056 0.060 Uiso 1 1 calc R U . . .
C70 C 0.3643(3) -0.0421(2) 0.35839(14) 0.0484(8) Uani 1 1 d . . . . .
H70A H 0.3438 -0.1133 0.3578 0.058 Uiso 1 1 calc R U . . .
C71 C 0.4704(2) 0.0133(2) 0.39010(13) 0.0385(7) Uani 1 1 d . . . . .
H71A H 0.5223 -0.0197 0.4113 0.046 Uiso 1 1 calc R U . . .
C72 C 0.7194(2) 0.10618(19) 0.45600(11) 0.0296(6) Uani 1 1 d . . . . .
C73 C 0.7780(2) 0.0786(2) 0.42071(13) 0.0403(7) Uani 1 1 d . . . . .
H73A H 0.7767 0.1078 0.3856 0.048 Uiso 1 1 calc R U . . .
C74 C 0.8385(3) 0.0089(3) 0.43582(16) 0.0518(9) Uani 1 1 d . . . . .
H74A H 0.8781 -0.0098 0.4111 0.062 Uiso 1 1 calc R U . . .
C75 C 0.8410(3) -0.0330(2) 0.48686(15) 0.0508(8) Uani 1 1 d . . . . .
H75A H 0.8830 -0.0804 0.4975 0.061 Uiso 1 1 calc R U . . .
C76 C 0.7832(3) -0.0067(2) 0.52209(14) 0.0476(8) Uani 1 1 d . . . . .
H76A H 0.7852 -0.0360 0.5572 0.057 Uiso 1 1 calc R U . . .
C77 C 0.7219(2) 0.0622(2) 0.50714(12) 0.0377(7) Uani 1 1 d . . . . .
H77A H 0.6813 0.0795 0.5317 0.045 Uiso 1 1 calc R U . . .
C78 C 0.6077(2) 0.2361(2) 0.49674(11) 0.0299(6) Uani 1 1 d . . . . .
C79 C 0.5009(2) 0.2047(2) 0.50668(12) 0.0391(7) Uani 1 1 d . . . . .
H79A H 0.4417 0.1559 0.4807 0.047 Uiso 1 1 calc R U . . .
C80 C 0.4796(3) 0.2434(2) 0.55362(13) 0.0474(8) Uani 1 1 d . . . . .
H80A H 0.4058 0.2218 0.5595 0.057 Uiso 1 1 calc R U . . .
C81 C 0.5648(3) 0.3129(2) 0.59185(13) 0.0470(8) Uani 1 1 d . . . . .
H81A H 0.5498 0.3400 0.6240 0.056 Uiso 1 1 calc R U . . .
C82 C 0.6720(3) 0.3433(2) 0.58354(14) 0.0496(8) Uani 1 1 d . . . . .
H82A H 0.7314 0.3901 0.6105 0.060 Uiso 1 1 calc R U . . .
C83 C 0.6935(3) 0.3061(2) 0.53641(12) 0.0405(7) Uani 1 1 d . . . . .
H83A H 0.7674 0.3283 0.5307 0.049 Uiso 1 1 calc R U . . .
O90 O 0.0490(3) 0.8309(3) 0.26425(19) 0.0564(12) Uani 0.661(3) 1 d D U P A 1
C91 C 0.0245(7) 0.7898(5) 0.3130(3) 0.085(3) Uani 0.661(3) 1 d D U P A 1
H91A H 0.0934 0.7761 0.3374 0.103 Uiso 0.661(3) 1 calc R U P A 1
H91B H -0.0353 0.7251 0.3021 0.103 Uiso 0.661(3) 1 calc R U P A 1
C92 C -0.0161(6) 0.8600(5) 0.3471(3) 0.0753(19) Uani 0.661(3) 1 d D U P A 1
H92A H -0.0324 0.8283 0.3808 0.113 Uiso 0.661(3) 1 calc R U P A 1
H92B H 0.0434 0.9237 0.3587 0.113 Uiso 0.661(3) 1 calc R U P A 1
H92C H -0.0853 0.8726 0.3234 0.113 Uiso 0.661(3) 1 calc R U P A 1
C93 C 0.0820(6) 0.7594(5) 0.2330(4) 0.108(3) Uani 0.661(3) 1 d D U P A 1
H93A H 0.0205 0.6958 0.2217 0.130 Uiso 0.661(3) 1 calc R U P A 1
H93B H 0.1519 0.7448 0.2556 0.130 Uiso 0.661(3) 1 calc R U P A 1
C94 C 0.1025(8) 0.8141(7) 0.1820(4) 0.109(3) Uani 0.661(3) 1 d D U P A 1
H94A H 0.1257 0.7721 0.1574 0.163 Uiso 0.661(3) 1 calc R U P A 1
H94B H 0.0324 0.8286 0.1609 0.163 Uiso 0.661(3) 1 calc R U P A 1
H94C H 0.1627 0.8772 0.1945 0.163 Uiso 0.661(3) 1 calc R U P A 1
O90' O 0.079(2) 0.8115(16) 0.2510(8) 0.105(5) Uiso 0.198(3) 1 d D U P B 2
C91' C 0.083(3) 0.7403(18) 0.2899(9) 0.121(10) Uiso 0.198(3) 1 d D U P B 2
H91C H 0.1593 0.7286 0.3008 0.145 Uiso 0.198(3) 1 calc R U P B 2
H91D H 0.0254 0.6759 0.2745 0.145 Uiso 0.198(3) 1 calc R U P B 2
C92' C 0.058(2) 0.786(2) 0.3405(9) 0.076(6) Uiso 0.198(3) 1 d D U P B 2
H92D H 0.0590 0.7402 0.3707 0.114 Uiso 0.198(3) 1 calc R U P B 2
H92E H 0.1154 0.8502 0.3547 0.114 Uiso 0.198(3) 1 calc R U P B 2
H92F H -0.0175 0.7979 0.3286 0.114 Uiso 0.198(3) 1 calc R U P B 2
C93' C 0.074(3) 0.7829(15) 0.1966(8) 0.068(6) Uiso 0.198(3) 1 d D U P B 2
H93C H 0.0016 0.7318 0.1790 0.082 Uiso 0.198(3) 1 calc R U P B 2
H93D H 0.1377 0.7542 0.1960 0.082 Uiso 0.198(3) 1 calc R U P B 2
C94' C 0.084(2) 0.8775(17) 0.1645(9) 0.083(6) Uiso 0.198(3) 1 d D U P B 2
H94D H 0.0807 0.8607 0.1250 0.124 Uiso 0.198(3) 1 calc R U P B 2
H94E H 0.0204 0.9051 0.1655 0.124 Uiso 0.198(3) 1 calc R U P B 2
H94F H 0.1559 0.9274 0.1824 0.124 Uiso 0.198(3) 1 calc R U P B 2
O90" O 0.023(3) 0.866(2) 0.2558(9) 0.116(8) Uiso 0.141(3) 1 d D U P C 3
C91" C 0.040(4) 0.790(2) 0.2917(11) 0.063(6) Uiso 0.141(3) 1 d D U P C 3
H91E H 0.1152 0.7786 0.2933 0.076 Uiso 0.141(3) 1 calc R U P C 3
H91F H -0.0194 0.7262 0.2769 0.076 Uiso 0.141(3) 1 calc R U P C 3
C92" C 0.037(3) 0.822(3) 0.3502(9) 0.062(6) Uiso 0.141(3) 1 d D U P C 3
H92G H 0.0489 0.7696 0.3757 0.093 Uiso 0.141(3) 1 calc R U P C 3
H92H H 0.0965 0.8846 0.3645 0.093 Uiso 0.141(3) 1 calc R U P C 3
H92I H -0.0377 0.8324 0.3482 0.093 Uiso 0.141(3) 1 calc R U P C 3
C93" C 0.0699(19) 0.8707(15) 0.2109(8) 0.046(5) Uiso 0.141(3) 1 d D U P C 3
H93E H 0.0369 0.8038 0.1896 0.055 Uiso 0.141(3) 1 calc R U P C 3
H93F H 0.1515 0.8769 0.2275 0.055 Uiso 0.141(3) 1 calc R U P C 3
C94" C 0.065(2) 0.9442(17) 0.1681(8) 0.050(6) Uiso 0.141(3) 1 d D U P C 3
H94G H 0.1056 0.9314 0.1406 0.076 Uiso 0.141(3) 1 calc R U P C 3
H94H H -0.0140 0.9383 0.1485 0.076 Uiso 0.141(3) 1 calc R U P C 3
H94I H 0.1018 1.0121 0.1868 0.076 Uiso 0.141(3) 1 calc R U P C 3
O100 O -0.0109(7) 0.0097(6) 0.0631(4) 0.070(3) Uiso 0.336(8) 1 d D U P D -1
C101 C 0.0669(11) 0.0710(10) 0.1095(4) 0.083(4) Uiso 0.336(8) 1 d D U P D -1
H10B H 0.0859 0.1410 0.0989 0.100 Uiso 0.336(8) 1 calc R U P D -1
H10C H 0.1378 0.0499 0.1185 0.100 Uiso 0.336(8) 1 calc R U P D -1
C102 C 0.0247(14) 0.0685(13) 0.1620(6) 0.095(5) Uiso 0.336(8) 1 d D U P D -1
H10J H 0.0833 0.1130 0.1927 0.143 Uiso 0.336(8) 1 calc R U P D -1
H10K H -0.0444 0.0911 0.1539 0.143 Uiso 0.336(8) 1 calc R U P D -1
H10L H 0.0075 -0.0002 0.1735 0.143 Uiso 0.336(8) 1 calc R U P D -1
C103 C 0.0262(12) 0.0148(11) 0.0150(5) 0.062(4) Uiso 0.336(8) 1 d D U P D -1
H10D H 0.0962 -0.0076 0.0224 0.074 Uiso 0.336(8) 1 calc R U P D -1
H10E H 0.0456 0.0854 0.0055 0.074 Uiso 0.336(8) 1 calc R U P D -1
C104 C -0.0615(13) -0.0490(12) -0.0346(6) 0.076(4) Uiso 0.336(8) 1 d D . P D -1
H10M H -0.0315 -0.0431 -0.0680 0.113 Uiso 0.336(8) 1 calc R U P D -1
H10N H -0.0799 -0.1192 -0.0256 0.113 Uiso 0.336(8) 1 calc R U P D -1
H10O H -0.1304 -0.0262 -0.0424 0.113 Uiso 0.336(8) 1 calc R U P D -1
O105 O 0.0021(19) 0.0299(17) 0.0924(9) 0.103(7) Uiso 0.164(8) 1 d D U P D -2
C106 C 0.037(4) 0.1028(17) 0.1389(11) 0.137(13) Uiso 0.164(8) 1 d D U P D -2
H10F H -0.0173 0.1434 0.1350 0.165 Uiso 0.164(8) 1 calc R U P D -2
H10G H 0.1130 0.1483 0.1401 0.165 Uiso 0.164(8) 1 calc R U P D -2
C107 C 0.043(2) 0.051(2) 0.1916(10) 0.075(8) Uiso 0.164(8) 1 d D U P D -2
H10P H 0.0669 0.1006 0.2243 0.113 Uiso 0.164(8) 1 calc R U P D -2
H10Q H -0.0328 0.0064 0.1902 0.113 Uiso 0.164(8) 1 calc R U P D -2
H10R H 0.0971 0.0112 0.1953 0.113 Uiso 0.164(8) 1 calc R U P D -2
C108 C 0.070(3) 0.063(4) 0.0555(15) 0.15(2) Uiso 0.164(8) 1 d D . P D -2
H10H H 0.1426 0.0451 0.0693 0.180 Uiso 0.164(8) 1 calc R U P D -2
H10I H 0.0880 0.1366 0.0558 0.180 Uiso 0.164(8) 1 calc R U P D -2
C109 C 0.014(4) 0.017(3) -0.0044(13) 0.085(10) Uiso 0.164(8) 1 d D U P D -2
H10S H 0.0647 0.0425 -0.0285 0.127 Uiso 0.164(8) 1 calc R U P D -2
H10T H -0.0027 -0.0560 -0.0051 0.127 Uiso 0.164(8) 1 calc R U P D -2
H10U H -0.0572 0.0356 -0.0186 0.127 Uiso 0.164(8) 1 calc R U P D -2

loop_
_atom_site_aniso_label
_atom_site_aniso_U_11
_atom_site_aniso_U_22
_atom_site_aniso_U_33
_atom_site_aniso_U_23
_atom_site_aniso_U_13
_atom_site_aniso_U_12
Cu1 0.02119(17) 0.03190(19) 0.02696(17) 0.00822(13) 0.00343(13) 0.00715(13)
Cu2 0.02270(17) 0.02888(19) 0.02850(18) 0.00944(13) 0.00735(13) 0.00613(13)
P1 0.0213(3) 0.0320(4) 0.0281(4) 0.0063(3) 0.0035(3) 0.0075(3)
P2 0.0241(3) 0.0289(4) 0.0279(4) 0.0081(3) 0.0076(3) 0.0048(3)
N1 0.0254(12) 0.0349(13) 0.0307(12) 0.0090(10) 0.0038(10) 0.0043(10)
C1 0.0238(14) 0.0495(19) 0.0298(15) 0.0083(13) 0.0052(12) 0.0031(13)
C2 0.0224(14) 0.056(2) 0.0313(15) 0.0118(13) 0.0053(12) 0.0120(13)
C3 0.0271(14) 0.0484(18) 0.0243(14) 0.0123(12) 0.0086(11) 0.0173(13)
N3 0.0264(12) 0.0348(13) 0.0286(12) 0.0120(9) 0.0086(10) 0.0125(10)
C4 0.0273(16) 0.056(2) 0.060(2) 0.0036(16) 0.0030(15) -0.0012(15)
C5 0.0332(16) 0.061(2) 0.0463(18) 0.0192(15) 0.0112(14) 0.0271(15)
C6 0.0288(14) 0.0346(16) 0.0323(15) 0.0106(12) 0.0094(12) 0.0169(12)
C7 0.0292(15) 0.0371(16) 0.0331(15) 0.0095(12) 0.0077(12) 0.0132(12)
C8 0.054(2) 0.0424(19) 0.0447(19) 0.0180(14) 0.0204(16) 0.0127(15)
C9 0.075(3) 0.0335(19) 0.060(2) 0.0065(16) 0.027(2) 0.0096(17)
C10 0.078(3) 0.042(2) 0.049(2) -0.0056(15) 0.0182(19) 0.0152(18)
C11 0.059(2) 0.0409(18) 0.0347(16) 0.0070(13) 0.0212(15) 0.0183(15)
O12 0.0352(11) 0.0513(13) 0.0261(10) 0.0093(9) 0.0072(9) 0.0004(9)
C13 0.0306(15) 0.0363(16) 0.0288(15) 0.0091(11) 0.0084(12) 0.0076(12)
C14 0.0251(14) 0.0250(14) 0.0321(14) 0.0048(11) 0.0074(11) 0.0077(11)
C15 0.0338(15) 0.0405(17) 0.0269(14) 0.0066(12) 0.0073(12) 0.0153(13)
C16 0.0433(18) 0.0513(19) 0.0393(17) 0.0120(14) 0.0227(15) 0.0212(15)
C17 0.0291(16) 0.055(2) 0.054(2) 0.0102(15) 0.0175(15) 0.0161(14)
C18 0.0279(15) 0.054(2) 0.0421(18) 0.0143(14) 0.0054(13) 0.0135(14)
N19 0.0230(11) 0.0323(13) 0.0263(11) 0.0084(9) 0.0083(9) 0.0103(9)
C19 0.0290(14) 0.0298(15) 0.0267(14) 0.0057(11) 0.0039(11) 0.0061(11)
C20 0.0265(14) 0.0277(15) 0.0349(15) 0.0092(11) 0.0059(12) 0.0018(11)
C21 0.0209(13) 0.0364(16) 0.0262(14) 0.0085(11) 0.0041(11) 0.0035(11)
N21 0.0209(11) 0.0318(13) 0.0297(12) 0.0088(9) 0.0068(9) 0.0063(9)
C22 0.0381(17) 0.0339(17) 0.0510(19) 0.0084(13) 0.0131(14) 0.0116(13)
C23 0.0298(16) 0.0454(19) 0.0536(19) 0.0189(15) 0.0157(14) 0.0083(13)
C24 0.0275(15) 0.0323(16) 0.0350(16) 0.0018(12) 0.0006(12) 0.0018(12)
C25 0.0472(19) 0.045(2) 0.0368(17) -0.0076(14) 0.0013(15) 0.0061(15)
C26 0.061(2) 0.057(2) 0.052(2) -0.0224(18) 0.0042(18) 0.0154(18)
C27 0.069(3) 0.035(2) 0.071(3) -0.0091(18) -0.006(2) 0.0169(18)
C28 0.063(2) 0.0308(18) 0.052(2) 0.0084(14) 0.0016(17) 0.0102(16)
C29 0.0364(16) 0.0331(17) 0.0404(17) 0.0083(13) 0.0051(13) 0.0039(13)
C30 0.074(3) 0.072(3) 0.0320(18) -0.0024(16) 0.0145(18) 0.012(2)
C31 0.065(3) 0.112(4) 0.042(2) -0.002(2) 0.0060(19) 0.021(2)
C32 0.072(3) 0.133(4) 0.052(3) 0.013(3) 0.013(2) -0.005(3)
C33 0.0497(19) 0.0438(19) 0.0478(19) 0.0201(14) 0.0219(16) 0.0132(15)
C34 0.065(2) 0.058(2) 0.058(2) -0.0040(18) 0.031(2) -0.0022(19)
C35 0.057(2) 0.085(3) 0.062(2) 0.021(2) 0.024(2) -0.002(2)
C36 0.0249(14) 0.0343(15) 0.0321(15) 0.0107(11) 0.0134(12) 0.0077(11)
C37 0.0379(16) 0.0360(17) 0.0377(16) 0.0109(12) 0.0148(13) 0.0111(13)
C38 0.061(2) 0.046(2) 0.0472(19) 0.0062(15) 0.0252(17) 0.0202(16)
C39 0.053(2) 0.052(2) 0.062(2) 0.0181(17) 0.0287(18) 0.0322(17)
C40 0.0347(17) 0.059(2) 0.0478(19) 0.0207(16) 0.0137(14) 0.0223(15)
C41 0.0261(14) 0.0419(17) 0.0365(16) 0.0120(12) 0.0091(12) 0.0123(12)
C42 0.053(2) 0.0416(18) 0.0346(17) 0.0048(13) 0.0066(15) 0.0110(15)
C43 0.048(2) 0.073(3) 0.044(2) -0.0032(17) -0.0031(16) 0.0075(18)
C44 0.081(3) 0.083(3) 0.0353(19) 0.0031(18) 0.0125(19) 0.017(2)
C45 0.0376(17) 0.065(2) 0.0359(17) 0.0038(15) -0.0001(14) 0.0242(16)
C46 0.082(3) 0.081(3) 0.049(2) 0.003(2) 0.017(2) -0.025(2)
C47 0.073(3) 0.102(3) 0.048(2) -0.012(2) 0.029(2) -0.029(2)
C48 0.0209(13) 0.0328(15) 0.0339(15) 0.0094(11) 0.0043(11) 0.0073(11)
C49 0.0346(16) 0.0384(18) 0.0435(17) 0.0049(13) 0.0036(13) 0.0151(13)
C50 0.0419(18) 0.0335(18) 0.066(2) 0.0046(15) 0.0038(17) 0.0111(14)
C51 0.0417(18) 0.045(2) 0.064(2) 0.0265(17) 0.0056(17) 0.0169(15)
C52 0.0417(18) 0.052(2) 0.0411(18) 0.0152(15) -0.0047(15) 0.0130(15)
C53 0.0335(16) 0.0393(17) 0.0362(16) 0.0074(13) -0.0011(13) 0.0082(13)
C54 0.0257(14) 0.0317(15) 0.0293(14) 0.0078(11) 0.0020(11) 0.0106(11)
C55 0.0318(16) 0.0414(17) 0.0356(16) 0.0042(13) 0.0080(13) 0.0074(13)
C56 0.0457(19) 0.060(2) 0.0377(17) 0.0028(15) 0.0121(15) 0.0212(16)
C57 0.052(2) 0.047(2) 0.0461(19) -0.0094(15) 0.0003(16) 0.0219(16)
C58 0.0393(18) 0.0335(17) 0.057(2) 0.0001(14) 0.0055(15) 0.0054(14)
C59 0.0301(15) 0.0361(17) 0.0435(17) 0.0045(13) 0.0099(13) 0.0081(13)
C60 0.0248(14) 0.0464(18) 0.0292(15) 0.0050(12) 0.0040(12) 0.0075(12)
C61 0.0301(15) 0.0419(18) 0.0419(17) 0.0067(13) 0.0092(13) 0.0127(13)
C62 0.0327(17) 0.052(2) 0.052(2) 0.0026(15) 0.0158(15) 0.0142(14)
C63 0.0355(19) 0.100(3) 0.043(2) 0.0192(19) 0.0163(16) 0.0166(19)
C64 0.043(2) 0.110(3) 0.061(2) 0.049(2) 0.0154(18) 0.022(2)
C65 0.0344(18) 0.095(3) 0.057(2) 0.038(2) 0.0152(16) 0.0246(18)
C66 0.0278(14) 0.0333(16) 0.0265(14) 0.0051(11) 0.0094(11) 0.0012(12)
C67 0.0352(17) 0.0385(18) 0.0442(18) 0.0152(14) 0.0020(14) -0.0012(13)
C68 0.0324(17) 0.064(2) 0.047(2) 0.0195(16) -0.0009(15) 0.0004(16)
C69 0.0353(18) 0.060(2) 0.0379(18) -0.0037(15) 0.0055(14) -0.0118(16)
C70 0.047(2) 0.0377(18) 0.054(2) -0.0113(15) 0.0160(17) -0.0011(15)
C71 0.0354(16) 0.0359(17) 0.0440(17) -0.0016(13) 0.0128(14) 0.0073(13)
C72 0.0253(14) 0.0260(14) 0.0344(15) 0.0088(11) 0.0066(12) 0.0034(11)
C73 0.0403(17) 0.0422(18) 0.0432(18) 0.0158(14) 0.0159(14) 0.0145(14)
C74 0.047(2) 0.051(2) 0.071(2) 0.0191(17) 0.0268(18) 0.0248(16)
C75 0.0440(19) 0.046(2) 0.068(2) 0.0245(17) 0.0141(17) 0.0213(16)
C76 0.0479(19) 0.049(2) 0.0441(19) 0.0243(15) 0.0064(16) 0.0144(16)
C77 0.0389(17) 0.0384(17) 0.0367(16) 0.0121(13) 0.0113(13) 0.0106(13)
C78 0.0315(15) 0.0304(15) 0.0287(14) 0.0090(11) 0.0089(12) 0.0088(12)
C79 0.0330(16) 0.0425(18) 0.0381(17) 0.0033(13) 0.0118(13) 0.0022(13)
C80 0.0419(19) 0.058(2) 0.0460(19) 0.0067(16) 0.0230(16) 0.0102(16)
C81 0.058(2) 0.053(2) 0.0386(18) 0.0055(15) 0.0210(16) 0.0213(17)
C82 0.050(2) 0.049(2) 0.0420(19) -0.0089(15) 0.0080(16) 0.0053(16)
C83 0.0335(16) 0.0436(18) 0.0409(17) -0.0010(13) 0.0104(14) 0.0046(13)
O90 0.035(2) 0.043(2) 0.083(3) -0.010(2) 0.002(2) 0.0115(18)
C91 0.063(5) 0.072(5) 0.097(6) 0.043(5) 0.002(5) -0.005(3)
C92 0.075(4) 0.078(5) 0.063(4) 0.001(3) 0.018(3) 0.005(4)
C93 0.061(4) 0.094(5) 0.162(8) -0.077(6) 0.050(5) -0.007(4)
C94 0.075(5) 0.118(7) 0.122(6) -0.058(6) 0.014(5) 0.020(5)

loop_
_atom_type_symbol
_atom_type_description
_atom_type_scat_dispersion_real
_atom_type_scat_dispersion_imag
_atom_type_scat_source
C C 0.0033 0.0016 'International Tables Vol C Tables 4.2.6.8 and 6.1.1.4'
H H 0.0000 0.0000 'International Tables Vol C Tables 4.2.6.8 and 6.1.1.4'
Cu Cu 0.3201 1.2651 'International Tables Vol C Tables 4.2.6.8 and 6.1.1.4'
N N 0.0061 0.0033 'International Tables Vol C Tables 4.2.6.8 and 6.1.1.4'
O O 0.0106 0.0060 'International Tables Vol C Tables 4.2.6.8 and 6.1.1.4'
P P 0.1023 0.0942 'International Tables Vol C Tables 4.2.6.8 and 6.1.1.4'

loop_
_geom_angle_atom_site_label_1
_geom_angle_atom_site_label_2
_geom_angle_atom_site_label_3
_geom_angle
N1 Cu1 N3 97.43(9)
N1 Cu1 P1 135.44(7)
N3 Cu1 P1 126.83(7)
N21 Cu2 N19 97.00(9)
N21 Cu2 P2 134.92(7)
N19 Cu2 P2 127.91(6)
C48 P1 C54 102.19(12)
C48 P1 C60 103.00(12)
C54 P1 C60 103.34(13)
C48 P1 Cu1 118.03(9)
C54 P1 Cu1 111.91(9)
C60 P1 Cu1 116.43(9)
C66 P2 C72 102.93(12)
C66 P2 C78 102.89(12)
C72 P2 C78 103.74(12)
C66 P2 Cu2 115.51(9)
C72 P2 Cu2 118.19(8)
C78 P2 Cu2 111.81(9)
C1 N1 C24 119.2(2)
C1 N1 Cu1 122.4(2)
C24 N1 Cu1 118.16(17)
N1 C1 C2 123.7(3)
N1 C1 C4 118.7(3)
C2 C1 C4 117.6(3)
C1 C2 C3 130.0(3)
N3 C3 C2 123.3(2)
N3 C3 C5 119.3(3)
C2 C3 C5 117.3(2)
C3 N3 C6 118.5(2)
C3 N3 Cu1 122.45(18)
C6 N3 Cu1 118.99(16)
C11 C6 C7 117.6(3)
C11 C6 N3 121.1(2)
C7 C6 N3 121.2(2)
C8 C7 O12 123.7(2)
C8 C7 C6 120.7(3)
O12 C7 C6 115.5(2)
C7 C8 C9 120.4(3)
C10 C9 C8 119.8(3)
C9 C10 C11 119.9(3)
C10 C11 C6 121.5(3)
C7 O12 C13 119.4(2)
C18 C13 C14 121.2(3)
C18 C13 O12 121.4(2)
C14 C13 O12 117.3(2)
C13 C14 C15 117.7(2)
C13 C14 N19 122.0(2)
C15 C14 N19 120.0(2)
C16 C15 C14 121.1(3)
C15 C16 C17 120.2(3)
C18 C17 C16 119.6(3)
C17 C18 C13 120.1(3)
C19 N19 C14 119.2(2)
C19 N19 Cu2 122.43(17)
C14 N19 Cu2 118.21(16)
N19 C19 C20 123.2(2)
N19 C19 C22 120.3(2)
C20 C19 C22 116.5(2)
C21 C20 C19 129.7(2)
N21 C21 C20 124.5(2)
N21 C21 C23 119.7(2)
C20 C21 C23 115.9(2)
C21 N21 C36 118.6(2)
C21 N21 Cu2 121.88(18)
C36 N21 Cu2 119.54(16)
C25 C24 C29 121.2(3)
C25 C24 N1 118.7(3)
C29 C24 N1 120.1(3)
C26 C25 C24 118.1(3)
C26 C25 C30 120.7(3)
C24 C25 C30 121.1(3)
C25 C26 C27 121.6(3)
C28 C27 C26 119.4(3)
C27 C28 C29 121.5(3)
C28 C29 C24 118.1(3)
C28 C29 C33 120.7(3)
C24 C29 C33 121.2(3)
C32 C30 C31 114.5(3)
C32 C30 C25 111.6(3)
C31 C30 C25 112.8(3)
C29 C33 C35 112.8(3)
C29 C33 C34 111.2(3)
C35 C33 C34 109.6(3)
C37 C36 C41 120.8(3)
C37 C36 N21 119.6(2)
C41 C36 N21 119.6(2)
C38 C37 C36 118.1(3)
C38 C37 C42 121.2(3)
C36 C37 C42 120.7(3)
C39 C38 C37 121.3(3)
C40 C39 C38 119.9(3)
C39 C40 C41 121.7(3)
C40 C41 C36 118.1(3)
C40 C41 C45 120.6(3)
C36 C41 C45 121.3(3)
C44 C42 C43 108.5(3)
C44 C42 C37 114.2(3)
C43 C42 C37 111.8(3)
C46 C45 C41 113.7(3)
C46 C45 C47 108.4(3)
C41 C45 C47 110.8(3)
C49 C48 C53 118.9(3)
C49 C48 P1 118.3(2)
C53 C48 P1 122.8(2)
C48 C49 C50 120.3(3)
C51 C50 C49 120.3(3)
C52 C51 C50 119.8(3)
C51 C52 C53 120.2(3)
C48 C53 C52 120.5(3)
C59 C54 C55 118.4(3)
C59 C54 P1 123.6(2)
C55 C54 P1 118.0(2)
C56 C55 C54 121.1(3)
C57 C56 C55 119.7(3)
C58 C57 C56 119.9(3)
C57 C58 C59 120.7(3)
C58 C59 C54 120.2(3)
C61 C60 C65 118.6(3)
C61 C60 P1 123.0(2)
C65 C60 P1 118.2(2)
C60 C61 C62 121.3(3)
C63 C62 C61 120.0(3)
C62 C63 C64 120.0(3)
C63 C64 C65 119.2(3)
C60 C65 C64 120.8(3)
C67 C66 C71 118.9(3)
C67 C66 P2 118.0(2)
C71 C66 P2 123.1(2)
C66 C67 C68 120.5(3)
C69 C68 C67 120.2(3)
C68 C69 C70 119.5(3)
C69 C70 C71 120.8(3)
C70 C71 C66 120.0(3)
C73 C72 C77 118.7(3)
C73 C72 P2 118.2(2)
C77 C72 P2 123.1(2)
C72 C73 C74 120.8(3)
C75 C74 C73 119.6(3)
C76 C75 C74 120.2(3)
C75 C76 C77 120.6(3)
C76 C77 C72 120.1(3)
C79 C78 C83 118.0(3)
C79 C78 P2 123.5(2)
C83 C78 P2 118.4(2)
C80 C79 C78 120.9(3)
C81 C80 C79 120.1(3)
C80 C81 C82 119.9(3)
C83 C82 C81 120.3(3)
C82 C83 C78 120.7(3)
C91 O90 C93 109.3(6)
O90 C91 C92 112.2(5)
O90 C93 C94 102.3(6)
C93' O90' C91' 117.3(15)
O90' C91' C92' 103.7(13)
O90' C93' C94' 106.5(13)
C93" O90" C91" 115.0(15)
O90" C91" C92" 108.4(14)
O90" C93" C94" 125.6(15)
C103 O100 C101 113.7(9)
O100 C101 C102 113.9(10)
O100 C103 C104 112.2(11)
C108 O105 C106 108.1(14)
O105 C106 C107 108.6(14)
O105 C108 C109 112.7(15)

loop_
_geom_bond_atom_site_label_1
_geom_bond_atom_site_label_2
_geom_bond_distance
Cu1 N1 1.946(2)
Cu1 N3 1.950(2)
Cu1 P1 2.1556(7)
Cu2 N21 1.959(2)
Cu2 N19 1.965(2)
Cu2 P2 2.1747(7)
P1 C48 1.826(3)
P1 C54 1.828(3)
P1 C60 1.832(3)
P2 C66 1.827(3)
P2 C72 1.828(3)
P2 C78 1.830(3)
N1 C1 1.331(3)
N1 C24 1.429(4)
C1 C2 1.394(4)
C1 C4 1.519(4)
C2 C3 1.395(4)
C3 N3 1.330(3)
C3 C5 1.507(4)
N3 C6 1.420(3)
C6 C11 1.380(4)
C6 C7 1.408(4)
C7 C8 1.371(4)
C7 O12 1.390(3)
C8 C9 1.378(5)
C9 C10 1.373(5)
C10 C11 1.380(4)
O12 C13 1.391(3)
C13 C18 1.382(4)
C13 C14 1.391(4)
C14 C15 1.397(4)
C14 N19 1.417(3)
C15 C16 1.380(4)
C16 C17 1.381(4)
C17 C18 1.381(4)
N19 C19 1.330(3)
C19 C20 1.401(4)
C19 C22 1.507(4)
C20 C21 1.398(4)
C21 N21 1.323(3)
C21 C23 1.518(4)
N21 C36 1.430(3)
C24 C25 1.395(4)
C24 C29 1.411(4)
C25 C26 1.387(5)
C25 C30 1.522(5)
C26 C27 1.388(5)
C27 C28 1.374(5)
C28 C29 1.386(4)
C29 C33 1.505(4)
C30 C32 1.497(5)
C30 C31 1.501(5)
C33 C35 1.527(4)
C33 C34 1.528(5)
C36 C37 1.401(4)
C36 C41 1.408(4)
C37 C38 1.391(4)
C37 C42 1.530(4)
C38 C39 1.381(5)
C39 C40 1.360(5)
C40 C41 1.391(4)
C41 C45 1.517(4)
C42 C44 1.529(4)
C42 C43 1.530(5)
C45 C46 1.514(5)
C45 C47 1.523(5)
C48 C49 1.386(4)
C48 C53 1.387(4)
C49 C50 1.388(4)
C50 C51 1.379(5)
C51 C52 1.372(5)
C52 C53 1.389(4)
C54 C59 1.388(4)
C54 C55 1.391(4)
C55 C56 1.381(4)
C56 C57 1.380(4)
C57 C58 1.371(4)
C58 C59 1.387(4)
C60 C61 1.379(4)
C60 C65 1.383(4)
C61 C62 1.381(4)
C62 C63 1.371(5)
C63 C64 1.392(5)
C64 C65 1.397(4)
C66 C67 1.384(4)
C66 C71 1.389(4)
C67 C68 1.387(4)
C68 C69 1.375(5)
C69 C70 1.376(5)
C70 C71 1.381(4)
C72 C73 1.381(4)
C72 C77 1.393(4)
C73 C74 1.385(4)
C74 C75 1.379(5)
C75 C76 1.366(5)
C76 C77 1.382(4)
C78 C79 1.388(4)
C78 C83 1.396(4)
C79 C80 1.378(4)
C80 C81 1.373(4)
C81 C82 1.377(4)
C82 C83 1.374(4)
O90 C91 1.396(6)
O90 C93 1.453(6)
C91 C92 1.541(7)
C93 C94 1.509(8)
O90' C93' 1.366(10)
O90' C91' 1.379(10)
C91' C92' 1.529(10)
C93' C94' 1.528(10)
O90" C93" 1.369(10)
O90" C91" 1.407(10)
C91" C92" 1.510(10)
C93" C94" 1.470(10)
O100 C103 1.367(9)
O100 C101 1.398(9)
C101 C102 1.506(9)
C103 C104 1.504(9)
O105 C108 1.397(10)
O105 C106 1.412(10)
C106 C107 1.477(10)
C108 C109 1.504(10)
